data_2209275
loop_
_publ_author_name
'E. Yang'
'Yao Kang'
'Gu-Yong Chen'

_publ_section_title
;
 Dichlorobis(<i>N</i>-methylaniline)palladium(II)
;
_journal_coeditor_code OM2011
_journal_issue 6
_journal_name_full 'Acta Crystallographica Section E'
_journal_page_first m1368
_journal_page_last m1369
_journal_paper_doi 10.1107/S1600536806018472
_journal_volume 62
_journal_year 2006
_chemical_formula_iupac '[Pd Cl2 (C7 H9 N1)2]'
_chemical_formula_moiety 'C14 H18 Cl2 N2 Pd'
_chemical_formula_sum 'C14 H18 Cl2 N2 Pd'
_chemical_formula_weight 391.62
_chemical_name_systematic
;
Dichlorobis(N-methylaniline)palladium(II)
;
_space_group_IT_number 14
_symmetry_cell_setting monoclinic
_symmetry_space_group_name_Hall '-P 2yn'
_symmetry_space_group_name_H-M 'P 1 21/n 1'
_atom_sites_solution_hydrogens geom
_atom_sites_solution_primary direct
_atom_sites_solution_secondary difmap
_audit_creation_method SHELXL-97
_cell_angle_alpha 90.00
_cell_angle_beta 103.685(3)
_cell_angle_gamma 90.00
_cell_formula_units_Z 2
_cell_length_a 6.1411(11)
_cell_length_b 15.501(3)
_cell_length_c 8.5024(17)
_cell_measurement_reflns_used 2765
_cell_measurement_temperature 293(2)
_cell_measurement_theta_max 25.00
_cell_measurement_theta_min 2.63
_cell_volume 786.4(3)
_computing_cell_refinement 'SAINT (Siemens, 1994)'
_computing_data_collection 'SMART (Siemens, 1996)'
_computing_data_reduction SAINT
_computing_molecular_graphics SHELXTL
_computing_publication_material SHELXTL
_computing_structure_refinement SHELXTL
_computing_structure_solution 'SHELXTL (Siemens, 1994))'
_diffrn_ambient_temperature 293(2)
_diffrn_measured_fraction_theta_full 0.990
_diffrn_measured_fraction_theta_max 0.990
_diffrn_measurement_device_type 'Bruker SMART 1K'
_diffrn_measurement_method '\f and \w'
_diffrn_radiation_monochromator graphite
_diffrn_radiation_source 'fine-focus sealed tube'
_diffrn_radiation_type MoK\a
_diffrn_radiation_wavelength 0.71073
_diffrn_reflns_av_R_equivalents 0.0701
_diffrn_reflns_av_sigmaI/netI 0.0908
_diffrn_reflns_limit_h_max 7
_diffrn_reflns_limit_h_min -5
_diffrn_reflns_limit_k_max 10
_diffrn_reflns_limit_k_min -18
_diffrn_reflns_limit_l_max 10
_diffrn_reflns_limit_l_min -9
_diffrn_reflns_number 2765
_diffrn_reflns_theta_full 25.00
_diffrn_reflns_theta_max 25.00
_diffrn_reflns_theta_min 2.63
_diffrn_standards_decay_% 0
_diffrn_standards_interval_count 0
_diffrn_standards_interval_time 0
_diffrn_standards_number 0
_exptl_absorpt_coefficient_mu 1.507
_exptl_absorpt_correction_T_max 0.860
_exptl_absorpt_correction_T_min 0.678
_exptl_absorpt_correction_type multi-scan
_exptl_absorpt_process_details '(SADABS; Sheldrick, 1996)'
_exptl_crystal_colour yellow
_exptl_crystal_density_diffrn 1.654
_exptl_crystal_density_method 'not measured'
_exptl_crystal_description prism
_exptl_crystal_F_000 392
_exptl_crystal_size_max 0.35
_exptl_crystal_size_mid 0.22
_exptl_crystal_size_min 0.10
_refine_diff_density_max 1.377
_refine_diff_density_min -1.176
_refine_ls_extinction_method none
_refine_ls_goodness_of_fit_ref 1.081
_refine_ls_hydrogen_treatment constr
_refine_ls_matrix_type full
_refine_ls_number_parameters 88
_refine_ls_number_reflns 1373
_refine_ls_number_restraints 0
_refine_ls_restrained_S_all 1.081
_refine_ls_R_factor_gt 0.0742
_refine_ls_shift/su_max 0.000
_refine_ls_shift/su_mean 0.000
_refine_ls_structure_factor_coef Fsqd
_refine_ls_weighting_details 'calc w=1/[\s^2^(Fo^2^)+(0.0909P)^2^+3.5006P] where P=(Fo^2^+2Fc^2^)/3'
_refine_ls_weighting_scheme calc
_refine_ls_wR_factor_gt 0.1636
_refine_ls_wR_factor_ref 0.1934
_reflns_number_gt 888
_reflns_number_total 1373
_reflns_threshold_expression I>2\s(I)
_cod_data_source_file om2011.cif
_cod_data_source_block I
_cod_depositor_comments
;
The following automatic conversions were performed:
'_symmetry_cell_setting' value 'Monoclinic' changed to 'monoclinic'
according to '/home/saulius/struct/CIF-dictionaries/cif_core.dic'
dictionary named 'cif_core.dic' version 2.4.1 from 2010-06-29.

Automatic conversion script
Id: cif_fix_enum 1527 2010-12-29 10:47:43Z saulius 

The following automatic conversions were performed:

'_symmetry_cell_setting' value 'Monoclinic' changed to 'monoclinic'
according to /home/saulius/struct/CIF-dictionaries/cif_core.dic
dictionary named 'cif_core.dic' version 2.4.1 from 2010-06-29.

Automatic conversion script
Id: cif_fix_values 1715 2011-07-08 13:25:40Z adriana 
;
_cod_original_sg_symbol_H-M 'P 21/n'
_cod_database_code 2209275
_cod_database_fobs_code 2209275

loop_
_symmetry_equiv_pos_as_xyz
'x, y, z'
'-x+1/2, y+1/2, -z+1/2'
'-x, -y, -z'
'x-1/2, -y-1/2, z-1/2'

loop_
_atom_site_type_symbol
_atom_site_label
_atom_site_fract_x
_atom_site_fract_y
_atom_site_fract_z
_atom_site_U_iso_or_equiv
_atom_site_adp_type
_atom_site_calc_flag
_atom_site_refinement_flags
_atom_site_occupancy
Pd Pd1 0.5000 0.5000 0.5000 0.0344(4) Uani d S 1
Cl Cl1 0.7372(5) 0.5564(2) 0.3535(3) 0.0505(8) Uani d . 1
N N1 0.2287(15) 0.4923(6) 0.3025(10) 0.039(2) Uani d . 1
H H1A 0.1064 0.4931 0.3455 0.047 Uiso calc R 1
C C2 0.1966(18) 0.5685(8) 0.1873(13) 0.044(3) Uani d . 1
H H2A 0.0666 0.5590 0.1008 0.066 Uiso calc R 1
H H2B 0.3263 0.5745 0.1435 0.066 Uiso calc R 1
H H2C 0.1767 0.6201 0.2447 0.066 Uiso calc R 1
C C3 0.2149(19) 0.4107(7) 0.2171(13) 0.039(3) Uani d . 1
C C4 0.343(3) 0.3143(9) 0.0408(15) 0.062(4) Uani d . 1
H H4A 0.4455 0.3014 -0.0206 0.074 Uiso calc R 1
C C5 0.368(2) 0.3894(8) 0.1277(15) 0.054(3) Uani d . 1
H H5A 0.4877 0.4260 0.1267 0.065 Uiso calc R 1
C C6 0.047(2) 0.3541(8) 0.2221(16) 0.056(3) Uani d . 1
H H6A -0.0530 0.3666 0.2860 0.067 Uiso calc R 1
C C7 0.022(3) 0.2781(9) 0.133(2) 0.084(5) Uani d . 1
H H7A -0.0963 0.2407 0.1351 0.100 Uiso calc R 1
C C8 0.175(3) 0.2583(10) 0.0411(18) 0.075(5) Uani d . 1
H H8A 0.1610 0.2076 -0.0190 0.090 Uiso calc R 1

loop_
_atom_site_aniso_label
_atom_site_aniso_U_11
_atom_site_aniso_U_22
_atom_site_aniso_U_33
_atom_site_aniso_U_12
_atom_site_aniso_U_13
_atom_site_aniso_U_23
Pd1 0.0354(7) 0.0411(7) 0.0227(6) 0.0054(7) -0.0010(4) 0.0023(6)
Cl1 0.0441(16) 0.068(2) 0.0377(15) 0.0051(16) 0.0057(12) 0.0153(15)
N1 0.043(5) 0.042(5) 0.027(4) 0.004(5) -0.005(4) 0.010(4)
C2 0.046(7) 0.049(7) 0.030(6) 0.002(6) -0.006(5) 0.008(5)
C3 0.050(7) 0.035(6) 0.026(6) 0.007(6) -0.006(5) 0.009(5)
C4 0.077(9) 0.067(9) 0.037(7) 0.007(8) 0.005(7) -0.018(7)
C5 0.063(8) 0.049(8) 0.046(7) 0.009(7) 0.006(6) 0.004(6)
C6 0.062(8) 0.052(8) 0.054(8) 0.000(7) 0.014(7) 0.004(7)
C7 0.109(13) 0.039(8) 0.082(12) -0.023(9) -0.020(10) 0.010(8)
C8 0.116(14) 0.051(9) 0.050(9) 0.010(10) 0.005(9) -0.005(7)

loop_
_atom_type_symbol
_atom_type_description
_atom_type_scat_dispersion_real
_atom_type_scat_dispersion_imag
_atom_type_scat_source
C C 0.0033 0.0016 'International Tables Vol C Tables 4.2.6.8 and 6.1.1.4'
H H 0.0000 0.0000 'International Tables Vol C Tables 4.2.6.8 and 6.1.1.4'
N N 0.0061 0.0033 'International Tables Vol C Tables 4.2.6.8 and 6.1.1.4'
Cl Cl 0.1484 0.1585 'International Tables Vol C Tables 4.2.6.8 and 6.1.1.4'
Pd Pd -0.9988 1.0072 'International Tables Vol C Tables 4.2.6.8 and 6.1.1.4'

loop_
_geom_angle_atom_site_label_1
_geom_angle_atom_site_label_2
_geom_angle_atom_site_label_3
_geom_angle_site_symmetry_1
_geom_angle_site_symmetry_3
_geom_angle
_geom_angle_publ_flag
N1 Pd1 N1 3_666 . 180.0000(10) ?
N1 Pd1 Cl1 3_666 . 85.8(3) ?
N1 Pd1 Cl1 . . 94.2(3) yes
N1 Pd1 Cl1 3_666 3_666 94.2(3) ?
N1 Pd1 Cl1 . 3_666 85.8(3) ?
Cl1 Pd1 Cl1 . 3_666 180.00(16) ?
C3 N1 C2 . . 111.9(8) ?
C3 N1 Pd1 . . 113.3(6) ?
C2 N1 Pd1 . . 115.8(7) ?
C3 N1 H1A . . 104.8 ?
C2 N1 H1A . . 104.8 ?
Pd1 N1 H1A . . 104.8 ?
N1 C2 H2A . . 109.5 ?
N1 C2 H2B . . 109.5 ?
H2A C2 H2B . . 109.5 ?
N1 C2 H2C . . 109.5 ?
H2A C2 H2C . . 109.5 ?
H2B C2 H2C . . 109.5 ?
C6 C3 C5 . . 118.9(11) ?
C6 C3 N1 . . 120.0(11) ?
C5 C3 N1 . . 121.0(11) ?
C8 C4 C5 . . 122.3(14) ?
C8 C4 H4A . . 118.9 ?
C5 C4 H4A . . 118.9 ?
C4 C5 C3 . . 119.7(13) ?
C4 C5 H5A . . 120.1 ?
C3 C5 H5A . . 120.1 ?
C3 C6 C7 . . 121.1(13) ?
C3 C6 H6A . . 119.5 ?
C7 C6 H6A . . 119.5 ?
C6 C7 C8 . . 119.3(14) ?
C6 C7 H7A . . 120.3 ?
C8 C7 H7A . . 120.3 ?
C4 C8 C7 . . 118.6(14) ?
C4 C8 H8A . . 120.7 ?
C7 C8 H8A . . 120.7 ?

loop_
_geom_bond_atom_site_label_1
_geom_bond_atom_site_label_2
_geom_bond_site_symmetry_2
_geom_bond_distance
_geom_bond_publ_flag
Pd1 N1 3_666 2.070(8) ?
Pd1 N1 . 2.070(8) yes
Pd1 Cl1 . 2.302(3) yes
Pd1 Cl1 3_666 2.302(3) ?
N1 C3 . 1.452(14) ?
N1 C2 . 1.516(13) ?
N1 H1A . 0.9100 ?
C2 H2A . 0.9600 ?
C2 H2B . 0.9600 ?
C2 H2C . 0.9600 ?
C3 C6 . 1.363(16) ?
C3 C5 . 1.382(17) ?
C4 C8 . 1.35(2) ?
C4 C5 . 1.368(17) ?
C4 H4A . 0.9300 ?
C5 H5A . 0.9300 ?
C6 C7 . 1.389(18) ?
C6 H6A . 0.9300 ?
C7 C8 . 1.39(2) ?
C7 H7A . 0.9300 ?
C8 H8A . 0.9300 ?

loop_
_geom_hbond_atom_site_label_D
_geom_hbond_atom_site_label_H
_geom_hbond_atom_site_label_A
_geom_hbond_site_symmetry_A
_geom_hbond_distance_DH
_geom_hbond_distance_HA
_geom_hbond_distance_DA
_geom_hbond_angle_DHA
N1 H1A Cl1 1_455 0.91 2.49 3.302(10) 149.4
